data_7234691
loop_
_publ_author_name
'Fairbairn, Robyn E.'
'Teat, Simon J.'
'Ling, Irene'
'Dalgarno, Scott J.'

_publ_section_title
;
 Investigations into the assembly behaviour of a
 &#x2018;rigidified&#x2019; p-carboxylatocalix[4]arene
;
_journal_issue 43
_journal_name_full CrystEngComm
_journal_page_first 6659
_journal_paper_doi 10.1039/C9CE01326A
_journal_volume 21
_journal_year 2019
_chemical_formula_moiety 'C40 H36 O14, 4(C6 H7 N)'
_chemical_formula_sum 'C64 H64 N4 O14'
_chemical_formula_weight 1113.19
_space_group_crystal_system orthorhombic
_space_group_IT_number 33
_space_group_name_Hall 'P 2c -2n'
_space_group_name_H-M_alt 'P n a 21'
_symmetry_space_group_name_Hall 'P 2c -2n'
_symmetry_space_group_name_H-M 'P n a 21'
_atom_sites_solution_hydrogens geom
_audit_creation_date 2019-10-08
_audit_creation_method
;
Olex2 1.2
(compiled 2018.05.29 svn.r3510 for OlexSys, GUI svn.r5506)
;
_audit_update_record
;
2019-10-08 deposited with the CCDC.    2019-10-14 downloaded from the CCDC.
;
_cell_angle_alpha 90
_cell_angle_beta 90
_cell_angle_gamma 90
_cell_formula_units_Z 4
_cell_length_a 32.4701(18)
_cell_length_b 16.2657(9)
_cell_length_c 10.7306(6)
_cell_measurement_temperature 100(2)
_cell_volume 5667.4(5)
_computing_cell_refinement 'Bruker SAINT'
_computing_data_collection 'Bruker APEX2'
_computing_data_reduction 'Bruker SAINT'
_computing_molecular_graphics 'Olex2 (Dolomanov et al., 2009)'
_computing_publication_material 'Olex2 (Dolomanov et al., 2009)'
_computing_structure_refinement 'ShelXL (Sheldrick, 2015)'
_computing_structure_solution 'SHELXS-97 (Sheldrick, 2008)'
_diffrn_ambient_temperature 100.15
_diffrn_measured_fraction_theta_full 0.999
_diffrn_measured_fraction_theta_max 0.999
_diffrn_measurement_device_type 'Bruker Apex II CCD diffractometer'
_diffrn_measurement_method '\w rotation with narrow frames'
_diffrn_radiation_type Synchrotron
_diffrn_radiation_wavelength 0.7749
_diffrn_reflns_av_R_equivalents 0.0598
_diffrn_reflns_av_unetI/netI 0.0366
_diffrn_reflns_Laue_measured_fraction_full 0.999
_diffrn_reflns_Laue_measured_fraction_max 0.999
_diffrn_reflns_limit_h_max 39
_diffrn_reflns_limit_h_min -39
_diffrn_reflns_limit_k_max 19
_diffrn_reflns_limit_k_min -19
_diffrn_reflns_limit_l_max 12
_diffrn_reflns_limit_l_min -12
_diffrn_reflns_number 71058
_diffrn_reflns_point_group_measured_fraction_full 0.999
_diffrn_reflns_point_group_measured_fraction_max 0.998
_diffrn_reflns_theta_full 27.706
_diffrn_reflns_theta_max 27.849
_diffrn_reflns_theta_min 2.464
_diffrn_source 'Advanced Light Source station 11.3.1'
_exptl_absorpt_coefficient_mu 0.111
_exptl_absorpt_correction_T_max 0.8621
_exptl_absorpt_correction_T_min 0.7796
_exptl_absorpt_correction_type multi-scan
_exptl_absorpt_process_details
;
SADABS-2014/4 (Bruker,2014) was used for absorption correction.
wR2(int) was 0.0778 before and 0.0613 after correction.
The Ratio of minimum to maximum transmission is 0.9043.
The \l/2 correction factor is Not present.
;
_exptl_crystal_colour colourless
_exptl_crystal_density_diffrn 1.305
_exptl_crystal_density_meas ?
_exptl_crystal_density_method 'not measured'
_exptl_crystal_description block
_exptl_crystal_F_000 2352
_exptl_crystal_size_max 0.13
_exptl_crystal_size_mid 0.02
_exptl_crystal_size_min 0.02
_refine_diff_density_max 0.489
_refine_diff_density_min -0.264
_refine_diff_density_rms 0.042
_refine_ls_abs_structure_details
;
 Flack x determined using 3749 quotients [(I+)-(I-)]/[(I+)+(I-)]
 (Parsons, Flack and Wagner, Acta Cryst. B69 (2013) 249-259).
;
_refine_ls_abs_structure_Flack 0.3(3)
_refine_ls_extinction_method none
_refine_ls_goodness_of_fit_ref 1.038
_refine_ls_hydrogen_treatment constr
_refine_ls_matrix_type full
_refine_ls_number_parameters 743
_refine_ls_number_reflns 10394
_refine_ls_number_restraints 1
_refine_ls_restrained_S_all 1.038
_refine_ls_R_factor_all 0.0515
_refine_ls_R_factor_gt 0.0404
_refine_ls_shift/su_max 0.000
_refine_ls_shift/su_mean 0.000
_refine_ls_structure_factor_coef Fsqd
_refine_ls_weighting_details 'w=1/[\s^2^(Fo^2^)+(0.0486P)^2^+1.5900P] where P=(Fo^2^+2Fc^2^)/3'
_refine_ls_weighting_scheme calc
_refine_ls_wR_factor_gt 0.0927
_refine_ls_wR_factor_ref 0.0988
_reflns_Friedel_coverage 0.889
_reflns_Friedel_fraction_full 0.998
_reflns_Friedel_fraction_max 0.997
_reflns_number_gt 8994
_reflns_number_total 10394
_reflns_threshold_expression 'I > 2\s(I)'
_cod_data_source_file c9ce01326a1.cif
_cod_data_source_block 5
_cod_depositor_comments
;
The following automatic conversions were performed:

'_exptl_crystal_density_meas' value 'not measured' was changed to '?'
- the value is perceived as not measured.

Automatic conversion script
Id: cif_fix_values 4973 2017-02-22 13:04:09Z antanas 

 Adding full bibliography for 7234691--7234694.cif.
;
_cod_database_code 7234691
_shelx_shelxl_version_number 2018/3
_shelx_space_group_comment
;
The symmetry employed for this shelxl refinement is uniquely defined
by the following loop, which should always be used as a source of
symmetry information in preference to the above space-group names.
They are only intended as comments.
;
_shelx_estimated_absorpt_t_max 0.998
_shelx_estimated_absorpt_t_min 0.986
_olex2_refinement_description
;
1. Fixed Uiso
 At 1.2 times of:
  All C(H) groups, All C(H,H) groups, All O(H) groups
 At 1.5 times of:
  All C(H,H,H) groups
2.a Secondary CH2 refined with riding coordinates:
 C7(H7A,H7B), C14(H14A,H14B), C21(H21A,H21B), C28(H28A,H28B), C33(H33A,H33B),
 C34(H34A,H34B), C35(H35A,H35B), C36(H36A,H36B), C37(H37A,H37B), C38(H38A,H38B),
  C39(H39A,H39B), C40(H40A,H40B)
2.b Aromatic/amide H refined with riding coordinates:
 C2(H2), C4(H4), C9(H9A), C11(H11), C16(H16), C18(H18), C23(H23), C25(H25),
 C47(H47), C48(H48), C50(H50), C51(H51), C53(H53), C54(H54), C56(H56), C57(H57),
  C59(H59), C60(H60), C62(H62), C63(H63), C65(H65), C66(H66), C68(H68), C69(H69)
2.c Tetrahedral OH refined with riding coordinates:
 O7(H7), O9(H9), O12(H12), O13(H13)
2.d Idealised Me refined as rotating group:
 C52(H52A,H52B,H52C), C58(H58A,H58B,H58C), C64(H64A,H64B,H64C), C70(H70A,H70B,
 H70C)
;
_olex2_submission_special_instructions 'No special instructions were received'

loop_
_space_group_symop_operation_xyz
'x, y, z'
'-x, -y, z+1/2'
'-x+1/2, y+1/2, z+1/2'
'x+1/2, -y+1/2, z'

loop_
_atom_site_label
_atom_site_type_symbol
_atom_site_fract_x
_atom_site_fract_y
_atom_site_fract_z
_atom_site_U_iso_or_equiv
_atom_site_adp_type
_atom_site_occupancy
_atom_site_site_symmetry_order
_atom_site_calc_flag
_atom_site_refinement_flags_posn
C1 C 0.46874(9) 0.85782(19) 0.2401(3) 0.0267(7) Uani 1 1 d .
C2 C 0.48146(10) 0.77890(19) 0.2093(3) 0.0312(7) Uani 1 1 d .
H2 H 0.507021 0.759129 0.240160 0.037 Uiso 1 1 calc R
C3 C 0.45759(10) 0.72832(19) 0.1342(3) 0.0304(7) Uani 1 1 d .
C4 C 0.41978(10) 0.75593(19) 0.0912(3) 0.0308(7) Uani 1 1 d .
H4 H 0.403465 0.721180 0.039913 0.037 Uiso 1 1 calc R
C5 C 0.40542(9) 0.83406(18) 0.1222(3) 0.0262(7) Uani 1 1 d .
C6 C 0.43110(10) 0.88479(18) 0.1940(3) 0.0247(6) Uani 1 1 d .
C7 C 0.36276(9) 0.86219(19) 0.0851(3) 0.0276(7) Uani 1 1 d .
H7A H 0.355275 0.837468 0.003877 0.033 Uiso 1 1 calc R
H7B H 0.362593 0.922716 0.075390 0.033 Uiso 1 1 calc R
C8 C 0.33116(9) 0.83724(18) 0.1830(3) 0.0258(7) Uani 1 1 d .
C9 C 0.31685(9) 0.75713(19) 0.1849(3) 0.0257(6) Uani 1 1 d .
H9A H 0.326720 0.718886 0.125017 0.031 Uiso 1 1 calc R
C10 C 0.28816(9) 0.73186(19) 0.2734(3) 0.0261(7) Uani 1 1 d .
C11 C 0.27639(9) 0.78632(19) 0.3661(3) 0.0258(7) Uani 1 1 d .
H11 H 0.257562 0.768521 0.428319 0.031 Uiso 1 1 calc R
C12 C 0.29135(9) 0.86607(19) 0.3705(3) 0.0258(7) Uani 1 1 d .
C13 C 0.31657(9) 0.89213(19) 0.2728(3) 0.0266(7) Uani 1 1 d .
C14 C 0.28363(9) 0.92016(19) 0.4836(3) 0.0274(7) Uani 1 1 d .
H14A H 0.289051 0.978416 0.462486 0.033 Uiso 1 1 calc R
H14B H 0.254582 0.915122 0.510515 0.033 Uiso 1 1 calc R
C15 C 0.31202(9) 0.89275(18) 0.5871(3) 0.0260(7) Uani 1 1 d .
C16 C 0.30529(9) 0.81780(19) 0.6450(3) 0.0277(7) Uani 1 1 d .
H16 H 0.281293 0.787271 0.624413 0.033 Uiso 1 1 calc R
C17 C 0.33245(9) 0.78613(19) 0.7317(3) 0.0269(7) Uani 1 1 d .
C18 C 0.36801(10) 0.82998(19) 0.7598(3) 0.0278(7) Uani 1 1 d .
H18 H 0.387341 0.807471 0.816868 0.033 Uiso 1 1 calc R
C19 C 0.37579(10) 0.90617(19) 0.7060(3) 0.0263(7) Uani 1 1 d .
C20 C 0.34671(9) 0.93816(18) 0.6230(3) 0.0269(7) Uani 1 1 d .
C21 C 0.41665(10) 0.9488(2) 0.7306(3) 0.0300(7) Uani 1 1 d .
H21A H 0.414634 1.007349 0.706048 0.036 Uiso 1 1 calc R
H21B H 0.423045 0.946482 0.820748 0.036 Uiso 1 1 calc R
C22 C 0.45084(9) 0.90773(18) 0.6576(3) 0.0262(7) Uani 1 1 d .
C23 C 0.47247(9) 0.84187(19) 0.7072(3) 0.0270(7) Uani 1 1 d .
H23 H 0.467258 0.825123 0.790577 0.032 Uiso 1 1 calc R
C24 C 0.50155(9) 0.80020(18) 0.6370(3) 0.0281(7) Uani 1 1 d .
C25 C 0.50818(10) 0.82266(19) 0.5142(3) 0.0305(7) Uani 1 1 d .
H25 H 0.527121 0.792118 0.465062 0.037 Uiso 1 1 calc R
C26 C 0.48766(10) 0.88899(18) 0.4613(3) 0.0270(7) Uani 1 1 d .
C27 C 0.46002(10) 0.93248(18) 0.5360(3) 0.0254(7) Uani 1 1 d .
C28 C 0.49476(10) 0.91079(19) 0.3261(3) 0.0285(7) Uani 1 1 d .
H28A H 0.524240 0.903113 0.305626 0.034 Uiso 1 1 calc R
H28B H 0.487838 0.969397 0.312677 0.034 Uiso 1 1 calc R
C29 C 0.47110(10) 0.6425(2) 0.1035(4) 0.0376(8) Uani 1 1 d .
C30 C 0.27036(10) 0.6478(2) 0.2743(3) 0.0310(7) Uani 1 1 d .
C31 C 0.32327(10) 0.7042(2) 0.7870(3) 0.0311(7) Uani 1 1 d .
C32 C 0.52695(10) 0.73272(19) 0.6903(3) 0.0307(7) Uani 1 1 d .
C33 C 0.42796(11) 1.0245(2) 0.1357(4) 0.0431(9) Uani 1 1 d .
H33A H 0.426909 1.002411 0.049776 0.052 Uiso 1 1 calc R
H33B H 0.456304 1.043952 0.152450 0.052 Uiso 1 1 calc R
C34 C 0.39778(14) 1.0942(2) 0.1500(5) 0.0573(12) Uani 1 1 d .
H34A H 0.391228 1.101940 0.239312 0.069 Uiso 1 1 calc R
H34B H 0.410375 1.145669 0.118693 0.069 Uiso 1 1 calc R
C35 C 0.32396(14) 1.0972(2) 0.1422(5) 0.0641(14) Uani 1 1 d .
H35A H 0.306576 1.129748 0.084761 0.077 Uiso 1 1 calc R
H35B H 0.329096 1.130588 0.217749 0.077 Uiso 1 1 calc R
C36 C 0.30187(12) 1.0192(2) 0.1776(5) 0.0531(12) Uani 1 1 d .
H36A H 0.274883 1.032381 0.215571 0.064 Uiso 1 1 calc R
H36B H 0.297017 0.985092 0.102584 0.064 Uiso 1 1 calc R
C37 C 0.34422(12) 1.0824(2) 0.6489(5) 0.0481(10) Uani 1 1 d .
H37A H 0.354088 1.071150 0.734542 0.058 Uiso 1 1 calc R
H37B H 0.314166 1.092481 0.652178 0.058 Uiso 1 1 calc R
C38 C 0.36600(12) 1.1562(2) 0.5962(5) 0.0517(11) Uani 1 1 d .
H38A H 0.359707 1.161143 0.506208 0.062 Uiso 1 1 calc R
H38B H 0.356078 1.206567 0.638335 0.062 Uiso 1 1 calc R
C39 C 0.43336(14) 1.1470(2) 0.5039(4) 0.0490(10) Uani 1 1 d .
H39A H 0.449283 1.198715 0.497127 0.059 Uiso 1 1 calc R
H39B H 0.415105 1.142963 0.430243 0.059 Uiso 1 1 calc R
C40 C 0.46220(11) 1.07563(19) 0.5056(4) 0.0361(8) Uani 1 1 d .
H40A H 0.482921 1.082078 0.438646 0.043 Uiso 1 1 calc R
H40B H 0.476908 1.073973 0.586410 0.043 Uiso 1 1 calc R
C47 C 0.29973(11) 0.3851(2) 0.2381(4) 0.0381(8) Uani 1 1 d .
H47 H 0.319121 0.393957 0.173130 0.046 Uiso 1 1 calc R
C48 C 0.30031(11) 0.3103(2) 0.2998(4) 0.0392(9) Uani 1 1 d .
H48 H 0.319864 0.269489 0.277240 0.047 Uiso 1 1 calc R
C49 C 0.27236(10) 0.2952(2) 0.3943(3) 0.0334(8) Uani 1 1 d .
C50 C 0.24529(11) 0.3585(2) 0.4224(3) 0.0339(8) Uani 1 1 d .
H50 H 0.225812 0.351597 0.487608 0.041 Uiso 1 1 calc R
C51 C 0.24632(11) 0.4311(2) 0.3570(3) 0.0349(8) Uani 1 1 d .
H51 H 0.227095 0.472937 0.377620 0.042 Uiso 1 1 calc R
C52 C 0.27140(12) 0.2156(2) 0.4654(4) 0.0443(9) Uani 1 1 d .
H52A H 0.288304 0.174658 0.422195 0.066 Uiso 1 1 calc GR
H52B H 0.242949 0.195820 0.470958 0.066 Uiso 1 1 calc GR
H52C H 0.282308 0.224485 0.549506 0.066 Uiso 1 1 calc GR
C53 C 0.31759(11) 0.4746(2) 0.8526(3) 0.0379(8) Uani 1 1 d .
H53 H 0.294262 0.499968 0.815588 0.046 Uiso 1 1 calc R
C54 C 0.32020(11) 0.3897(2) 0.8514(4) 0.0433(9) Uani 1 1 d .
H54 H 0.299100 0.358051 0.813184 0.052 Uiso 1 1 calc R
C55 C 0.35347(13) 0.3509(2) 0.9058(4) 0.0437(9) Uani 1 1 d .
C56 C 0.38322(12) 0.4008(2) 0.9579(4) 0.0462(9) Uani 1 1 d .
H56 H 0.406854 0.377184 0.995828 0.055 Uiso 1 1 calc R
C57 C 0.37865(12) 0.4847(2) 0.9548(4) 0.0428(9) Uani 1 1 d .
H57 H 0.399554 0.517790 0.991227 0.051 Uiso 1 1 calc R
C58 C 0.35769(19) 0.2589(3) 0.9093(5) 0.0786(16) Uani 1 1 d .
H58A H 0.381643 0.242252 0.859806 0.118 Uiso 1 1 calc GR
H58B H 0.332797 0.233574 0.874724 0.118 Uiso 1 1 calc GR
H58C H 0.361376 0.240797 0.995733 0.118 Uiso 1 1 calc GR
C59 C 0.59060(11) 0.6178(3) 1.0035(4) 0.0443(9) Uani 1 1 d .
H59 H 0.580312 0.658110 1.059504 0.053 Uiso 1 1 calc R
C60 C 0.62090(12) 0.5649(2) 1.0445(4) 0.0440(9) Uani 1 1 d .
H60 H 0.631109 0.569569 1.127192 0.053 Uiso 1 1 calc R
C61 C 0.63661(10) 0.5048(2) 0.9656(4) 0.0385(8) Uani 1 1 d .
C62 C 0.62041(11) 0.5017(2) 0.8466(4) 0.0412(9) Uani 1 1 d .
H62 H 0.630162 0.461996 0.788861 0.049 Uiso 1 1 calc R
C63 C 0.58995(11) 0.5567(2) 0.8117(4) 0.0418(9) Uani 1 1 d .
H63 H 0.579055 0.553259 0.729686 0.050 Uiso 1 1 calc R
C64 C 0.66928(11) 0.4462(2) 1.0093(4) 0.0471(10) Uani 1 1 d .
H64A H 0.667412 0.394974 0.961607 0.071 Uiso 1 1 calc GR
H64B H 0.665290 0.434501 1.098028 0.071 Uiso 1 1 calc GR
H64C H 0.696486 0.470978 0.996667 0.071 Uiso 1 1 calc GR
C65 C 0.55092(11) 0.4259(2) 0.1938(4) 0.0377(8) Uani 1 1 d .
H65 H 0.553727 0.441101 0.278886 0.045 Uiso 1 1 calc R
C66 C 0.57344(10) 0.3601(2) 0.1500(3) 0.0324(8) Uani 1 1 d .
H66 H 0.591464 0.331237 0.204232 0.039 Uiso 1 1 calc R
C67 C 0.56971(10) 0.33634(18) 0.0266(3) 0.0297(7) Uani 1 1 d .
C68 C 0.54201(10) 0.37958(19) -0.0465(4) 0.0352(8) Uani 1 1 d .
H68 H 0.537711 0.364400 -0.130970 0.042 Uiso 1 1 calc R
C69 C 0.52070(11) 0.4449(2) 0.0044(4) 0.0392(9) Uani 1 1 d .
H69 H 0.501830 0.473931 -0.046958 0.047 Uiso 1 1 calc R
C70 C 0.59497(10) 0.2674(2) -0.0278(4) 0.0346(8) Uani 1 1 d .
H70A H 0.582942 0.214501 -0.003528 0.052 Uiso 1 1 calc GR
H70B H 0.623257 0.270902 0.003626 0.052 Uiso 1 1 calc GR
H70C H 0.595141 0.271936 -0.118853 0.052 Uiso 1 1 calc GR
N1 N 0.52533(9) 0.46914(16) 0.1218(3) 0.0379(7) Uani 1 1 d .
N2 N 0.27345(9) 0.44501(17) 0.2651(3) 0.0333(6) Uani 1 1 d .
N3 N 0.34631(9) 0.52201(18) 0.9033(3) 0.0356(7) Uani 1 1 d .
N4 N 0.57517(9) 0.6146(2) 0.8886(3) 0.0419(7) Uani 1 1 d .
O1 O 0.41674(7) 0.96187(13) 0.2233(2) 0.0305(5) Uani 1 1 d .
O2 O 0.32736(7) 0.97432(14) 0.2665(2) 0.0391(6) Uani 1 1 d .
O3 O 0.35299(7) 1.01403(13) 0.5693(2) 0.0334(5) Uani 1 1 d .
O4 O 0.44005(7) 1.00029(13) 0.4879(2) 0.0314(5) Uani 1 1 d .
O5 O 0.36161(7) 1.07829(14) 0.0841(2) 0.0352(5) Uani 1 1 d .
O6 O 0.40938(7) 1.14856(14) 0.6131(2) 0.0355(5) Uani 1 1 d .
O7 O 0.50260(7) 0.61727(14) 0.1697(2) 0.0387(6) Uani 1 1 d .
H7 H 0.508870 0.569183 0.148354 0.046 Uiso 1 1 calc R
O8 O 0.45337(8) 0.60056(15) 0.0269(3) 0.0530(8) Uani 1 1 d .
O9 O 0.28887(8) 0.59659(13) 0.1960(2) 0.0384(6) Uani 1 1 d .
H9 H 0.277622 0.550169 0.200199 0.046 Uiso 1 1 calc R
O10 O 0.24172(7) 0.62865(14) 0.3409(2) 0.0379(6) Uani 1 1 d .
O11 O 0.29422(7) 0.66200(14) 0.7535(2) 0.0362(6) Uani 1 1 d .
O12 O 0.34977(7) 0.68052(14) 0.8730(2) 0.0357(5) Uani 1 1 d .
H12 H 0.342923 0.634094 0.900271 0.043 Uiso 1 1 calc R
O13 O 0.52016(7) 0.71782(15) 0.8083(2) 0.0377(6) Uani 1 1 d .
H13 H 0.535468 0.679274 0.832184 0.045 Uiso 1 1 calc R
O14 O 0.55231(8) 0.69574(15) 0.6285(3) 0.0493(7) Uani 1 1 d .

loop_
_atom_site_aniso_label
_atom_site_aniso_U_11
_atom_site_aniso_U_22
_atom_site_aniso_U_33
_atom_site_aniso_U_23
_atom_site_aniso_U_13
_atom_site_aniso_U_12
C1 0.0290(16) 0.0229(16) 0.0282(17) -0.0018(13) 0.0091(13) -0.0040(13)
C2 0.0237(15) 0.0260(16) 0.044(2) 0.0007(15) 0.0027(15) 0.0008(13)
C3 0.0288(16) 0.0228(16) 0.0397(19) -0.0025(14) 0.0014(15) -0.0016(13)
C4 0.0314(17) 0.0239(16) 0.0372(19) -0.0017(14) 0.0014(15) -0.0035(13)
C5 0.0303(16) 0.0233(15) 0.0249(16) 0.0027(13) 0.0070(14) -0.0016(12)
C6 0.0304(16) 0.0211(15) 0.0225(15) 0.0017(13) 0.0081(13) -0.0006(12)
C7 0.0302(16) 0.0256(16) 0.0270(17) 0.0016(13) 0.0041(14) 0.0000(13)
C8 0.0272(16) 0.0243(16) 0.0259(17) 0.0027(13) -0.0024(13) 0.0036(12)
C9 0.0283(15) 0.0232(15) 0.0255(16) 0.0012(13) 0.0013(13) 0.0018(12)
C10 0.0275(16) 0.0231(15) 0.0278(16) 0.0049(13) -0.0035(13) 0.0014(13)
C11 0.0255(15) 0.0283(16) 0.0236(16) 0.0050(14) 0.0013(13) 0.0021(13)
C12 0.0227(15) 0.0256(16) 0.0290(17) 0.0020(14) -0.0001(13) 0.0024(12)
C13 0.0273(16) 0.0232(16) 0.0292(17) 0.0012(13) 0.0025(14) -0.0004(13)
C14 0.0251(15) 0.0276(15) 0.0296(18) -0.0009(14) 0.0023(14) 0.0019(13)
C15 0.0247(15) 0.0270(16) 0.0263(16) -0.0044(13) 0.0041(14) 0.0062(12)
C16 0.0260(16) 0.0311(17) 0.0260(16) -0.0033(14) 0.0031(13) 0.0035(13)
C17 0.0298(16) 0.0276(16) 0.0234(16) -0.0041(13) 0.0042(13) 0.0035(13)
C18 0.0299(17) 0.0307(17) 0.0227(16) -0.0050(14) 0.0028(13) 0.0068(13)
C19 0.0280(16) 0.0277(16) 0.0231(16) -0.0070(13) 0.0023(13) 0.0041(13)
C20 0.0274(16) 0.0261(16) 0.0273(17) -0.0037(13) 0.0028(14) 0.0049(13)
C21 0.0312(17) 0.0299(17) 0.0289(18) -0.0082(14) -0.0025(14) 0.0050(14)
C22 0.0257(16) 0.0245(16) 0.0284(17) -0.0070(13) -0.0023(13) -0.0028(12)
C23 0.0272(16) 0.0269(16) 0.0268(17) -0.0039(13) -0.0019(14) -0.0022(13)
C24 0.0275(16) 0.0212(15) 0.0355(18) -0.0038(14) 0.0003(14) -0.0026(12)
C25 0.0302(17) 0.0219(15) 0.039(2) -0.0045(14) 0.0081(15) 0.0000(13)
C26 0.0281(16) 0.0189(14) 0.0341(18) -0.0044(14) 0.0008(14) -0.0046(12)
C27 0.0246(15) 0.0211(15) 0.0307(17) -0.0061(13) -0.0026(13) -0.0024(12)
C28 0.0270(16) 0.0214(15) 0.0373(19) -0.0028(14) 0.0026(14) -0.0029(13)
C29 0.0292(17) 0.0253(17) 0.058(2) -0.0065(17) -0.0020(17) 0.0014(14)
C30 0.0356(18) 0.0278(17) 0.0296(18) 0.0033(14) -0.0028(15) -0.0014(14)
C31 0.0312(17) 0.0331(18) 0.0291(18) -0.0003(15) 0.0044(14) 0.0058(15)
C32 0.0296(17) 0.0220(16) 0.041(2) -0.0011(15) 0.0000(15) -0.0019(13)
C33 0.043(2) 0.0253(17) 0.061(2) 0.0179(17) -0.0100(19) -0.0098(15)
C34 0.072(3) 0.0254(19) 0.075(3) 0.0049(19) -0.034(2) 0.0020(18)
C35 0.061(3) 0.031(2) 0.099(4) 0.014(2) 0.036(3) 0.0044(19)
C36 0.041(2) 0.0278(19) 0.091(3) 0.022(2) 0.025(2) 0.0116(16)
C37 0.037(2) 0.0281(18) 0.079(3) -0.012(2) 0.002(2) 0.0093(15)
C38 0.043(2) 0.0268(18) 0.085(3) -0.005(2) -0.002(2) 0.0084(16)
C39 0.072(3) 0.038(2) 0.037(2) 0.0054(17) 0.006(2) 0.0191(19)
C40 0.049(2) 0.0243(16) 0.035(2) 0.0061(14) 0.0105(17) 0.0029(15)
C47 0.0408(19) 0.039(2) 0.035(2) -0.0082(16) 0.0026(16) -0.0087(16)
C48 0.039(2) 0.0315(18) 0.047(2) -0.0068(17) -0.0014(17) -0.0012(16)
C49 0.0348(18) 0.0313(18) 0.0341(19) 0.0017(15) -0.0066(15) -0.0047(14)
C50 0.0331(18) 0.0357(18) 0.0329(19) 0.0016(15) 0.0003(15) -0.0043(15)
C51 0.0349(18) 0.0302(18) 0.040(2) -0.0001(16) -0.0010(16) -0.0051(14)
C52 0.041(2) 0.038(2) 0.054(2) 0.0065(19) -0.0087(19) 0.0012(16)
C53 0.0277(17) 0.052(2) 0.034(2) 0.0087(17) 0.0021(15) -0.0009(16)
C54 0.0353(19) 0.050(2) 0.045(2) 0.0102(19) -0.0028(17) -0.0151(17)
C55 0.056(2) 0.037(2) 0.038(2) 0.0119(16) -0.0017(18) -0.0060(18)
C56 0.047(2) 0.045(2) 0.046(2) 0.0096(18) -0.0150(19) 0.0001(18)
C57 0.041(2) 0.043(2) 0.044(2) 0.0030(18) -0.0109(18) -0.0060(17)
C58 0.112(4) 0.040(2) 0.084(4) 0.018(2) -0.023(3) -0.009(3)
C59 0.040(2) 0.053(2) 0.040(2) 0.0052(18) 0.0014(18) 0.0098(17)
C60 0.038(2) 0.054(2) 0.039(2) 0.0093(18) -0.0031(17) 0.0054(18)
C61 0.0301(17) 0.041(2) 0.044(2) 0.0178(18) 0.0038(17) 0.0021(15)
C62 0.040(2) 0.044(2) 0.040(2) 0.0094(17) 0.0076(17) 0.0056(16)
C63 0.042(2) 0.049(2) 0.034(2) 0.0111(17) 0.0005(17) 0.0061(18)
C64 0.0335(19) 0.048(2) 0.060(3) 0.020(2) 0.0016(18) 0.0075(17)
C65 0.0382(19) 0.0288(17) 0.046(2) -0.0002(16) -0.0045(17) -0.0015(14)
C66 0.0335(17) 0.0252(16) 0.038(2) 0.0031(15) -0.0032(15) -0.0016(14)
C67 0.0277(17) 0.0179(15) 0.043(2) 0.0042(14) -0.0026(15) -0.0043(12)
C68 0.0375(19) 0.0234(17) 0.045(2) -0.0020(15) -0.0121(16) -0.0010(14)
C69 0.0341(18) 0.0237(16) 0.060(3) 0.0013(17) -0.0153(17) 0.0005(14)
C70 0.0327(18) 0.0266(16) 0.044(2) 0.0000(15) -0.0036(16) 0.0005(14)
N1 0.0337(15) 0.0255(14) 0.054(2) -0.0031(14) -0.0053(15) -0.0006(12)
N2 0.0389(16) 0.0301(15) 0.0309(16) -0.0045(12) 0.0008(13) -0.0086(13)
N3 0.0357(16) 0.0400(16) 0.0311(16) 0.0061(13) 0.0006(13) -0.0028(13)
N4 0.0371(16) 0.0505(19) 0.0380(18) 0.0112(15) 0.0047(14) 0.0093(14)
O1 0.0456(13) 0.0215(11) 0.0244(12) 0.0015(9) 0.0021(10) 0.0066(10)
O2 0.0448(14) 0.0247(12) 0.0478(15) -0.0069(11) 0.0166(12) -0.0088(10)
O3 0.0359(13) 0.0218(11) 0.0424(14) 0.0003(10) -0.0045(11) 0.0037(9)
O4 0.0364(12) 0.0291(11) 0.0287(13) -0.0071(10) -0.0102(10) 0.0096(10)
O5 0.0361(13) 0.0303(12) 0.0391(14) 0.0057(10) 0.0039(11) -0.0029(10)
O6 0.0406(13) 0.0346(12) 0.0313(13) -0.0073(10) 0.0006(11) 0.0008(10)
O7 0.0348(13) 0.0269(12) 0.0545(16) -0.0115(11) -0.0058(12) 0.0075(10)
O8 0.0437(14) 0.0308(13) 0.085(2) -0.0214(14) -0.0230(15) 0.0076(11)
O9 0.0533(15) 0.0248(11) 0.0372(14) -0.0017(11) 0.0084(12) -0.0070(11)
O10 0.0355(13) 0.0324(13) 0.0457(15) 0.0018(11) 0.0054(12) -0.0058(11)
O11 0.0342(13) 0.0347(13) 0.0396(14) 0.0034(11) 0.0006(11) -0.0003(10)
O12 0.0420(14) 0.0303(12) 0.0347(13) 0.0044(10) -0.0067(11) 0.0011(11)
O13 0.0374(13) 0.0438(14) 0.0318(14) 0.0038(11) -0.0025(11) 0.0108(11)
O14 0.0632(17) 0.0383(14) 0.0466(16) 0.0114(13) 0.0173(14) 0.0223(13)

loop_
_atom_type_symbol
_atom_type_description
_atom_type_scat_dispersion_real
_atom_type_scat_dispersion_imag
_atom_type_scat_source
C C 0.0040 0.0020 'International Tables Vol C Tables 4.2.6.8 and 6.1.1.4'
H H 0.0000 0.0000 'International Tables Vol C Tables 4.2.6.8 and 6.1.1.4'
N N 0.0076 0.0040 'International Tables Vol C Tables 4.2.6.8 and 6.1.1.4'
O O 0.0132 0.0074 'International Tables Vol C Tables 4.2.6.8 and 6.1.1.4'

loop_
_geom_angle_atom_site_label_1
_geom_angle_atom_site_label_2
_geom_angle_atom_site_label_3
_geom_angle
C2 C1 C6 117.9(3)
C2 C1 C28 120.2(3)
C6 C1 C28 121.8(3)
C1 C2 H2 119.3
C3 C2 C1 121.4(3)
C3 C2 H2 119.3
C2 C3 C29 121.1(3)
C4 C3 C2 119.7(3)
C4 C3 C29 119.2(3)
C3 C4 H4 119.6
C3 C4 C5 120.8(3)
C5 C4 H4 119.6
C4 C5 C6 117.9(3)
C4 C5 C7 121.3(3)
C6 C5 C7 120.7(3)
C1 C6 C5 122.2(3)
O1 C6 C1 120.3(3)
O1 C6 C5 117.4(3)
C5 C7 H7A 109.5
C5 C7 H7B 109.5
C5 C7 C8 110.8(3)
H7A C7 H7B 108.1
C8 C7 H7A 109.5
C8 C7 H7B 109.5
C9 C8 C7 119.1(3)
C9 C8 C13 118.6(3)
C13 C8 C7 122.3(3)
C8 C9 H9A 119.6
C8 C9 C10 120.8(3)
C10 C9 H9A 119.6
C9 C10 C30 122.5(3)
C11 C10 C9 119.0(3)
C11 C10 C30 118.5(3)
C10 C11 H11 119.1
C10 C11 C12 121.7(3)
C12 C11 H11 119.1
C11 C12 C13 117.7(3)
C11 C12 C14 120.7(3)
C13 C12 C14 121.4(3)
C8 C13 C12 121.5(3)
O2 C13 C8 119.9(3)
O2 C13 C12 118.6(3)
C12 C14 H14A 110.0
C12 C14 H14B 110.0
H14A C14 H14B 108.4
C15 C14 C12 108.4(2)
C15 C14 H14A 110.0
C15 C14 H14B 110.0
C16 C15 C14 119.5(3)
C16 C15 C20 117.9(3)
C20 C15 C14 122.5(3)
C15 C16 H16 119.0
C17 C16 C15 122.0(3)
C17 C16 H16 119.0
C16 C17 C18 119.0(3)
C16 C17 C31 118.3(3)
C18 C17 C31 122.6(3)
C17 C18 H18 119.4
C19 C18 C17 121.2(3)
C19 C18 H18 119.4
C18 C19 C20 118.2(3)
C18 C19 C21 119.6(3)
C20 C19 C21 122.0(3)
C19 C20 C15 121.5(3)
O3 C20 C15 118.5(3)
O3 C20 C19 120.0(3)
C19 C21 H21A 109.6
C19 C21 H21B 109.6
H21A C21 H21B 108.1
C22 C21 C19 110.4(2)
C22 C21 H21A 109.6
C22 C21 H21B 109.6
C23 C22 C21 120.8(3)
C23 C22 C27 118.2(3)
C27 C22 C21 120.8(3)
C22 C23 H23 119.5
C24 C23 C22 120.9(3)
C24 C23 H23 119.5
C23 C24 C32 122.0(3)
C25 C24 C23 119.7(3)
C25 C24 C32 118.3(3)
C24 C25 H25 119.4
C24 C25 C26 121.2(3)
C26 C25 H25 119.4
C25 C26 C27 117.9(3)
C25 C26 C28 120.0(3)
C27 C26 C28 122.0(3)
C26 C27 C22 121.8(3)
O4 C27 C22 118.7(3)
O4 C27 C26 119.5(3)
C1 C28 H28A 109.3
C1 C28 H28B 109.3
C26 C28 C1 111.4(3)
C26 C28 H28A 109.3
C26 C28 H28B 109.3
H28A C28 H28B 108.0
O7 C29 C3 113.6(3)
O8 C29 C3 122.3(3)
O8 C29 O7 124.1(3)
O9 C30 C10 113.4(3)
O10 C30 C10 122.6(3)
O10 C30 O9 123.9(3)
O11 C31 C17 122.7(3)
O11 C31 O12 123.1(3)
O12 C31 C17 114.1(3)
O13 C32 C24 114.6(3)
O14 C32 C24 122.0(3)
O14 C32 O13 123.4(3)
H33A C33 H33B 108.5
C34 C33 H33A 110.2
C34 C33 H33B 110.2
O1 C33 H33A 110.2
O1 C33 H33B 110.2
O1 C33 C34 107.6(3)
C33 C34 H34A 109.5
C33 C34 H34B 109.5
H34A C34 H34B 108.1
O5 C34 C33 110.9(3)
O5 C34 H34A 109.5
O5 C34 H34B 109.5
H35A C35 H35B 108.2
C36 C35 H35A 109.7
C36 C35 H35B 109.7
O5 C35 H35A 109.7
O5 C35 H35B 109.7
O5 C35 C36 110.0(3)
C35 C36 H36A 110.0
C35 C36 H36B 110.0
H36A C36 H36B 108.4
O2 C36 C35 108.4(4)
O2 C36 H36A 110.0
O2 C36 H36B 110.0
H37A C37 H37B 108.5
C38 C37 H37A 110.2
C38 C37 H37B 110.2
O3 C37 H37A 110.2
O3 C37 H37B 110.2
O3 C37 C38 107.6(3)
C37 C38 H38A 109.6
C37 C38 H38B 109.6
H38A C38 H38B 108.1
O6 C38 C37 110.3(3)
O6 C38 H38A 109.6
O6 C38 H38B 109.6
H39A C39 H39B 108.1
C40 C39 H39A 109.5
C40 C39 H39B 109.5
O6 C39 H39A 109.5
O6 C39 H39B 109.5
O6 C39 C40 110.5(3)
C39 C40 H40A 109.6
C39 C40 H40B 109.6
H40A C40 H40B 108.1
O4 C40 C39 110.4(3)
O4 C40 H40A 109.6
O4 C40 H40B 109.6
C48 C47 H47 118.4
N2 C47 H47 118.4
N2 C47 C48 123.3(3)
C47 C48 H48 120.1
C49 C48 C47 119.9(3)
C49 C48 H48 120.1
C48 C49 C50 116.3(3)
C48 C49 C52 122.6(3)
C50 C49 C52 121.1(3)
C49 C50 H50 119.6
C51 C50 C49 120.8(3)
C51 C50 H50 119.6
C50 C51 H51 118.8
N2 C51 C50 122.5(3)
N2 C51 H51 118.8
C49 C52 H52A 109.5
C49 C52 H52B 109.5
C49 C52 H52C 109.5
H52A C52 H52B 109.5
H52A C52 H52C 109.5
H52B C52 H52C 109.5
C54 C53 H53 118.6
N3 C53 H53 118.6
N3 C53 C54 122.8(3)
C53 C54 H54 120.0
C55 C54 C53 120.0(3)
C55 C54 H54 120.0
C54 C55 C56 116.7(4)
C54 C55 C58 122.5(4)
C56 C55 C58 120.8(4)
C55 C56 H56 120.0
C57 C56 C55 120.0(4)
C57 C56 H56 120.0
C56 C57 H57 118.4
N3 C57 C56 123.2(4)
N3 C57 H57 118.4
C55 C58 H58A 109.5
C55 C58 H58B 109.5
C55 C58 H58C 109.5
H58A C58 H58B 109.5
H58A C58 H58C 109.5
H58B C58 H58C 109.5
C60 C59 H59 118.7
N4 C59 H59 118.7
N4 C59 C60 122.6(4)
C59 C60 H60 119.8
C59 C60 C61 120.4(4)
C61 C60 H60 119.8
C60 C61 C64 121.0(4)
C62 C61 C60 116.6(3)
C62 C61 C64 122.3(4)
C61 C62 H62 120.0
C61 C62 C63 119.9(4)
C63 C62 H62 120.0
C62 C63 H63 118.6
N4 C63 C62 122.8(4)
N4 C63 H63 118.6
C61 C64 H64A 109.5
C61 C64 H64B 109.5
C61 C64 H64C 109.5
H64A C64 H64B 109.5
H64A C64 H64C 109.5
H64B C64 H64C 109.5
C66 C65 H65 118.6
N1 C65 H65 118.6
N1 C65 C66 122.8(4)
C65 C66 H66 120.1
C65 C66 C67 119.8(3)
C67 C66 H66 120.1
C66 C67 C68 117.1(3)
C66 C67 C70 122.1(3)
C68 C67 C70 120.8(3)
C67 C68 H68 120.3
C69 C68 C67 119.5(4)
C69 C68 H68 120.3
C68 C69 H69 118.4
N1 C69 C68 123.2(3)
N1 C69 H69 118.4
C67 C70 H70A 109.5
C67 C70 H70B 109.5
C67 C70 H70C 109.5
H70A C70 H70B 109.5
H70A C70 H70C 109.5
H70B C70 H70C 109.5
C69 N1 C65 117.6(3)
C47 N2 C51 117.3(3)
C53 N3 C57 117.3(3)
C59 N4 C63 117.6(3)
C6 O1 C33 114.3(3)
C13 O2 C36 111.8(3)
C20 O3 C37 114.6(3)
C27 O4 C40 113.4(2)
C34 O5 C35 117.8(4)
C39 O6 C38 116.2(3)
C29 O7 H7 109.5
C30 O9 H9 109.5
C31 O12 H12 109.5
C32 O13 H13 109.5

loop_
_geom_bond_atom_site_label_1
_geom_bond_atom_site_label_2
_geom_bond_distance
C1 C2 1.388(4)
C1 C6 1.390(5)
C1 C28 1.519(4)
C2 H2 0.9500
C2 C3 1.388(5)
C3 C4 1.387(5)
C3 C29 1.499(4)
C4 H4 0.9500
C4 C5 1.394(4)
C5 C6 1.404(4)
C5 C7 1.512(4)
C6 O1 1.374(4)
C7 H7A 0.9900
C7 H7B 0.9900
C7 C8 1.524(4)
C8 C9 1.383(4)
C8 C13 1.396(4)
C9 H9A 0.9500
C9 C10 1.393(4)
C10 C11 1.386(5)
C10 C30 1.484(4)
C11 H11 0.9500
C11 C12 1.386(4)
C12 C13 1.397(4)
C12 C14 1.519(4)
C13 O2 1.384(4)
C14 H14A 0.9900
C14 H14B 0.9900
C14 C15 1.511(4)
C15 C16 1.386(4)
C15 C20 1.401(4)
C16 H16 0.9500
C16 C17 1.382(5)
C17 C18 1.390(4)
C17 C31 1.489(5)
C18 H18 0.9500
C18 C19 1.390(5)
C19 C20 1.399(5)
C19 C21 1.520(4)
C20 O3 1.377(4)
C21 H21A 0.9900
C21 H21B 0.9900
C21 C22 1.515(4)
C22 C23 1.387(4)
C22 C27 1.397(5)
C23 H23 0.9500
C23 C24 1.385(4)
C24 C25 1.385(5)
C24 C32 1.487(4)
C25 H25 0.9500
C25 C26 1.389(5)
C26 C27 1.396(4)
C26 C28 1.511(5)
C27 O4 1.380(4)
C28 H28A 0.9900
C28 H28B 0.9900
C29 O7 1.311(4)
C29 O8 1.214(4)
C30 O9 1.328(4)
C30 O10 1.213(4)
C31 O11 1.220(4)
C31 O12 1.319(4)
C32 O13 1.308(4)
C32 O14 1.217(4)
C33 H33A 0.9900
C33 H33B 0.9900
C33 C34 1.507(6)
C33 O1 1.433(4)
C34 H34A 0.9900
C34 H34B 0.9900
C34 O5 1.395(5)
C35 H35A 0.9900
C35 H35B 0.9900
C35 C36 1.506(5)
C35 O5 1.406(5)
C36 H36A 0.9900
C36 H36B 0.9900
C36 O2 1.458(5)
C37 H37A 0.9900
C37 H37B 0.9900
C37 C38 1.503(6)
C37 O3 1.432(4)
C38 H38A 0.9900
C38 H38B 0.9900
C38 O6 1.426(4)
C39 H39A 0.9900
C39 H39B 0.9900
C39 C40 1.492(5)
C39 O6 1.407(5)
C40 H40A 0.9900
C40 H40B 0.9900
C40 O4 1.434(4)
C47 H47 0.9500
C47 C48 1.385(5)
C47 N2 1.327(5)
C48 H48 0.9500
C48 C49 1.383(5)
C49 C50 1.387(5)
C49 C52 1.502(5)
C50 H50 0.9500
C50 C51 1.373(5)
C51 H51 0.9500
C51 N2 1.342(5)
C52 H52A 0.9800
C52 H52B 0.9800
C52 H52C 0.9800
C53 H53 0.9500
C53 C54 1.384(5)
C53 N3 1.327(5)
C54 H54 0.9500
C54 C55 1.380(5)
C55 C56 1.380(6)
C55 C58 1.504(6)
C56 H56 0.9500
C56 C57 1.373(5)
C57 H57 0.9500
C57 N3 1.333(5)
C58 H58A 0.9800
C58 H58B 0.9800
C58 H58C 0.9800
C59 H59 0.9500
C59 C60 1.379(5)
C59 N4 1.332(5)
C60 H60 0.9500
C60 C61 1.390(6)
C61 C62 1.382(6)
C61 C64 1.501(5)
C62 H62 0.9500
C62 C63 1.385(5)
C63 H63 0.9500
C63 N4 1.341(5)
C64 H64A 0.9800
C64 H64B 0.9800
C64 H64C 0.9800
C65 H65 0.9500
C65 C66 1.379(5)
C65 N1 1.335(5)
C66 H66 0.9500
C66 C67 1.384(5)
C67 C68 1.385(5)
C67 C70 1.507(5)
C68 H68 0.9500
C68 C69 1.381(5)
C69 H69 0.9500
C69 N1 1.328(5)
C70 H70A 0.9800
C70 H70B 0.9800
C70 H70C 0.9800
O7 H7 0.8400
O9 H9 0.8400
O12 H12 0.8400
O13 H13 0.8400

loop_
_geom_torsion_atom_site_label_1
_geom_torsion_atom_site_label_2
_geom_torsion_atom_site_label_3
_geom_torsion_atom_site_label_4
_geom_torsion
C1 C2 C3 C4 -1.6(5)
C1 C2 C3 C29 -178.7(3)
C1 C6 O1 C33 91.9(4)
C2 C1 C6 C5 2.3(5)
C2 C1 C6 O1 179.0(3)
C2 C1 C28 C26 -80.9(4)
C2 C3 C4 C5 0.1(5)
C2 C3 C29 O7 10.8(5)
C2 C3 C29 O8 -171.2(4)
C3 C4 C5 C6 2.4(5)
C3 C4 C5 C7 -174.7(3)
C4 C3 C29 O7 -166.3(3)
C4 C3 C29 O8 11.6(6)
C4 C5 C6 C1 -3.7(5)
C4 C5 C6 O1 179.6(3)
C4 C5 C7 C8 87.3(4)
C5 C6 O1 C33 -91.3(3)
C5 C7 C8 C9 -79.1(4)
C5 C7 C8 C13 99.7(3)
C6 C1 C2 C3 0.4(5)
C6 C1 C28 C26 96.5(3)
C6 C5 C7 C8 -89.8(3)
C7 C5 C6 C1 173.5(3)
C7 C5 C6 O1 -3.2(4)
C7 C8 C9 C10 179.6(3)
C7 C8 C13 C12 -172.4(3)
C7 C8 C13 O2 7.1(5)
C8 C9 C10 C11 -4.9(5)
C8 C9 C10 C30 176.6(3)
C8 C13 O2 C36 81.2(4)
C9 C8 C13 C12 6.4(5)
C9 C8 C13 O2 -174.1(3)
C9 C10 C11 C12 2.2(5)
C9 C10 C30 O9 9.7(4)
C9 C10 C30 O10 -170.5(3)
C10 C11 C12 C13 4.6(5)
C10 C11 C12 C14 -170.0(3)
C11 C10 C30 O9 -168.8(3)
C11 C10 C30 O10 11.1(5)
C11 C12 C13 C8 -9.0(5)
C11 C12 C13 O2 171.5(3)
C11 C12 C14 C15 75.9(4)
C12 C13 O2 C36 -99.3(3)
C12 C14 C15 C16 -70.1(4)
C12 C14 C15 C20 106.1(3)
C13 C8 C9 C10 0.7(5)
C13 C12 C14 C15 -98.5(3)
C14 C12 C13 C8 165.6(3)
C14 C12 C13 O2 -13.9(4)
C14 C15 C16 C17 173.7(3)
C14 C15 C20 C19 -170.5(3)
C14 C15 C20 O3 5.9(4)
C15 C16 C17 C18 -1.4(5)
C15 C16 C17 C31 -178.6(3)
C15 C20 O3 C37 105.6(3)
C16 C15 C20 C19 5.7(4)
C16 C15 C20 O3 -177.8(3)
C16 C17 C18 C19 2.5(4)
C16 C17 C31 O11 4.5(5)
C16 C17 C31 O12 -177.0(3)
C17 C18 C19 C20 0.4(4)
C17 C18 C19 C21 -174.8(3)
C18 C17 C31 O11 -172.6(3)
C18 C17 C31 O12 5.9(4)
C18 C19 C20 C15 -4.6(4)
C18 C19 C20 O3 179.0(3)
C18 C19 C21 C22 74.6(4)
C19 C20 O3 C37 -77.9(4)
C19 C21 C22 C23 -88.4(4)
C19 C21 C22 C27 88.4(3)
C20 C15 C16 C17 -2.7(5)
C20 C19 C21 C22 -100.5(3)
C21 C19 C20 C15 170.5(3)
C21 C19 C20 O3 -5.9(4)
C21 C22 C23 C24 175.0(3)
C21 C22 C27 C26 -171.7(3)
C21 C22 C27 O4 6.1(4)
C22 C23 C24 C25 -2.2(5)
C22 C23 C24 C32 176.2(3)
C22 C27 O4 C40 92.7(3)
C23 C22 C27 C26 5.1(4)
C23 C22 C27 O4 -177.0(3)
C23 C24 C25 C26 3.2(5)
C23 C24 C32 O13 -1.5(4)
C23 C24 C32 O14 179.5(3)
C24 C25 C26 C27 -0.1(5)
C24 C25 C26 C28 -178.5(3)
C25 C24 C32 O13 177.0(3)
C25 C24 C32 O14 -2.0(5)
C25 C26 C27 C22 -4.2(4)
C25 C26 C27 O4 178.0(3)
C25 C26 C28 C1 82.2(4)
C26 C27 O4 C40 -89.4(3)
C27 C22 C23 C24 -1.9(4)
C27 C26 C28 C1 -96.2(3)
C28 C1 C2 C3 177.9(3)
C28 C1 C6 C5 -175.1(3)
C28 C1 C6 O1 1.5(4)
C28 C26 C27 C22 174.2(3)
C28 C26 C27 O4 -3.6(4)
C29 C3 C4 C5 177.3(3)
C30 C10 C11 C12 -179.3(3)
C31 C17 C18 C19 179.6(3)
C32 C24 C25 C26 -175.3(3)
C33 C34 O5 C35 137.4(4)
C34 C33 O1 C6 158.2(3)
C35 C36 O2 C13 -160.3(3)
C36 C35 O5 C34 -109.0(4)
C37 C38 O6 C39 118.9(4)
C38 C37 O3 C20 160.4(3)
C39 C40 O4 C27 -155.6(3)
C40 C39 O6 C38 -129.5(3)
C47 C48 C49 C50 -0.9(5)
C47 C48 C49 C52 -179.7(3)
C48 C47 N2 C51 -0.1(5)
C48 C49 C50 C51 1.2(5)
C49 C50 C51 N2 -1.0(5)
C50 C51 N2 C47 0.4(5)
C52 C49 C50 C51 -180.0(3)
C53 C54 C55 C56 -1.0(6)
C53 C54 C55 C58 179.0(4)
C54 C53 N3 C57 -0.2(5)
C54 C55 C56 C57 0.6(6)
C55 C56 C57 N3 0.1(7)
C56 C57 N3 C53 -0.3(6)
C58 C55 C56 C57 -179.4(4)
C59 C60 C61 C62 0.2(5)
C59 C60 C61 C64 -179.4(3)
C60 C59 N4 C63 0.5(6)
C60 C61 C62 C63 -0.3(5)
C61 C62 C63 N4 0.6(6)
C62 C63 N4 C59 -0.7(6)
C64 C61 C62 C63 179.2(3)
C65 C66 C67 C68 -1.8(5)
C65 C66 C67 C70 177.2(3)
C66 C65 N1 C69 2.5(5)
C66 C67 C68 C69 2.0(5)
C67 C68 C69 N1 0.0(5)
C68 C69 N1 C65 -2.2(5)
C70 C67 C68 C69 -177.0(3)
N1 C65 C66 C67 -0.4(5)
N2 C47 C48 C49 0.4(6)
N3 C53 C54 C55 0.8(6)
N4 C59 C60 C61 -0.3(6)
O1 C33 C34 O5 -82.1(4)
O3 C37 C38 O6 -70.9(4)
O5 C35 C36 O2 61.8(5)
O6 C39 C40 O4 71.8(4)
